data_2222249
loop_
_publ_author_name
'Liang, Min'
'Yennawar, Hemant'
'Maroncelli, Mark'

_publ_section_title 2-[(2,3,6,7-Tetrahydro-1<i>H</i>,5<i>H</i>-benzo[<i>ij</i>]quinolizin-9-yl)methylene]propanedinitrile
_journal_coeditor_code BT2965
_journal_issue 7
_journal_name_full 'Acta Crystallographica Section E'
_journal_page_first o1687
_journal_paper_doi 10.1107/S1600536809023678
_journal_volume 65
_journal_year 2009
_chemical_formula_iupac 'C16 H15 N3'
_chemical_formula_moiety 'C16 H15 N3'
_chemical_formula_sum 'C16 H15 N3'
_chemical_formula_weight 249.31
_chemical_name_common
;
julolidinemalononitrile
;
_chemical_name_systematic 9-yl)methylene]propanedinitrile
_space_group_IT_number 14
_symmetry_cell_setting monoclinic
_symmetry_space_group_name_Hall '-P 2yn'
_symmetry_space_group_name_H-M 'P 1 21/n 1'
_atom_sites_solution_hydrogens geom
_atom_sites_solution_primary direct
_atom_sites_solution_secondary difmap
_audit_creation_method SHELXL-97
_cell_angle_alpha 90.00
_cell_angle_beta 91.609(3)
_cell_angle_gamma 90.00
_cell_formula_units_Z 4
_cell_length_a 4.9587(9)
_cell_length_b 15.614(3)
_cell_length_c 16.699(3)
_cell_measurement_reflns_used 1409
_cell_measurement_temperature 110(2)
_cell_measurement_theta_max 26.939
_cell_measurement_theta_min 2.767
_cell_volume 1292.4(4)
_computing_cell_refinement 'SMART (Bruker, 2003)'
_computing_data_collection 'SMART (Bruker, 2003)'
_computing_data_reduction 'SAINT (Bruker, 2003)'
_computing_molecular_graphics 'SHELXTL (Sheldrick, 2008)'
_computing_publication_material 'SHELXTL (Sheldrick, 2008)'
_computing_structure_refinement 'SHELXL97 (Sheldrick, 2008)'
_computing_structure_solution 'SHELXS97 (Sheldrick, 2008)'
_diffrn_ambient_temperature 110
_diffrn_measured_fraction_theta_full 0.981
_diffrn_measured_fraction_theta_max 0.981
_diffrn_measurement_device_type 'Bruker SMAT CCD area-detector'
_diffrn_measurement_method '\f and \w'
_diffrn_radiation_monochromator graphite
_diffrn_radiation_source 'fine-focus sealed tube'
_diffrn_radiation_type MoK\a
_diffrn_radiation_wavelength 0.71073
_diffrn_reflns_av_R_equivalents 0.0449
_diffrn_reflns_av_sigmaI/netI 0.0678
_diffrn_reflns_limit_h_max 6
_diffrn_reflns_limit_h_min -6
_diffrn_reflns_limit_k_max 20
_diffrn_reflns_limit_k_min -17
_diffrn_reflns_limit_l_max 22
_diffrn_reflns_limit_l_min -13
_diffrn_reflns_number 7359
_diffrn_reflns_theta_full 28.29
_diffrn_reflns_theta_max 28.29
_diffrn_reflns_theta_min 1.79
_exptl_absorpt_coefficient_mu 0.078
_exptl_absorpt_correction_T_max 0.9892
_exptl_absorpt_correction_T_min 0.9785
_exptl_absorpt_correction_type multi-scan
_exptl_absorpt_process_details '(SADABS; Bruker, 2003)'
_exptl_crystal_colour orange
_exptl_crystal_density_diffrn 1.281
_exptl_crystal_density_method 'not measured'
_exptl_crystal_description block
_exptl_crystal_F_000 528
_exptl_crystal_size_max 0.28
_exptl_crystal_size_mid 0.15
_exptl_crystal_size_min 0.14
_refine_diff_density_max 0.466
_refine_diff_density_min -0.278
_refine_ls_extinction_method none
_refine_ls_goodness_of_fit_ref 1.057
_refine_ls_hydrogen_treatment noref
_refine_ls_matrix_type full
_refine_ls_number_parameters 172
_refine_ls_number_reflns 3158
_refine_ls_number_restraints 0
_refine_ls_restrained_S_all 1.057
_refine_ls_R_factor_all 0.1000
_refine_ls_R_factor_gt 0.0699
_refine_ls_shift/su_max 0.000
_refine_ls_shift/su_mean 0.000
_refine_ls_structure_factor_coef Fsqd
_refine_ls_weighting_details 'calc w=1/[\s^2^(Fo^2^)+(0.0705P)^2^+0.5857P]where P=(Fo^2^+2Fc^2^)/3'
_refine_ls_weighting_scheme calc
_refine_ls_wR_factor_gt 0.1543
_refine_ls_wR_factor_ref 0.1687
_reflns_number_gt 2323
_reflns_number_total 3158
_reflns_threshold_expression I>2\s(I)
_cod_data_source_file bt2965.cif
_cod_data_source_block I
_cod_depositor_comments
;
The following automatic conversions were performed:
'_symmetry_cell_setting' value 'Monoclinic' changed to 'monoclinic'
according to '/home/saulius/struct/CIF-dictionaries/cif_core.dic'
dictionary named 'cif_core.dic' version 2.4.1 from 2010-06-29.

Automatic conversion script
Id: cif_fix_enum 1527 2010-12-29 10:47:43Z saulius 

The following automatic conversions were performed:

'_symmetry_cell_setting' value 'Monoclinic' changed to 'monoclinic'
according to /home/saulius/struct/CIF-dictionaries/cif_core.dic
dictionary named 'cif_core.dic' version 2.4.1 from 2010-06-29.

Automatic conversion script
Id: cif_fix_values 1715 2011-07-08 13:25:40Z adriana 
;
_cod_original_sg_symbol_H-M 'P 21/n'
_cod_database_code 2222249
_cod_database_fobs_code 2222249

loop_
_symmetry_equiv_pos_as_xyz
'x, y, z'
'-x+1/2, y+1/2, -z+1/2'
'-x, -y, -z'
'x-1/2, -y-1/2, z-1/2'

loop_
_atom_site_type_symbol
_atom_site_label
_atom_site_fract_x
_atom_site_fract_y
_atom_site_fract_z
_atom_site_U_iso_or_equiv
_atom_site_adp_type
_atom_site_calc_flag
_atom_site_refinement_flags
_atom_site_occupancy
_atom_site_disorder_assembly
_atom_site_disorder_group
C C1 0.2573(4) 0.10806(16) 0.50258(14) 0.0280(5) Uani d . 1 . .
H H1A 0.0851 0.1375 0.4999 0.034 Uiso calc R 1 . .
H H1B 0.2221 0.0469 0.5024 0.034 Uiso calc R 1 . .
C C2 0.4171(5) 0.13118(15) 0.43008(14) 0.0283(5) Uani d . 1 . .
H H2A 0.3123 0.1182 0.3817 0.034 Uiso calc R 1 . .
H H2B 0.5817 0.0977 0.4297 0.034 Uiso calc R 1 . .
C C3 0.4856(4) 0.22589(15) 0.43229(13) 0.0254(5) Uani d . 1 . .
H H3A 0.6008 0.2398 0.3881 0.030 Uiso calc R 1 . .
H H3B 0.3215 0.2594 0.4264 0.030 Uiso calc R 1 . .
C C4 0.6279(4) 0.24797(14) 0.51057(12) 0.0193(5) Uani d . 1 . .
C C5 0.5717(4) 0.20016(13) 0.58073(13) 0.0188(4) Uani d . 1 . .
C C6 0.6987(4) 0.22407(14) 0.65502(12) 0.0197(5) Uani d . 1 . .
C C7 0.6322(5) 0.17692(15) 0.73081(14) 0.0278(5) Uani d . 1 . .
H H7A 0.4936 0.2080 0.7586 0.033 Uiso calc R 1 . .
H H7B 0.7916 0.1744 0.7658 0.033 Uiso calc R 1 . .
C C8 0.5344(5) 0.08689(16) 0.71287(15) 0.0318(6) Uani d . 1 . .
H H8A 0.6833 0.0523 0.6947 0.038 Uiso calc R 1 . .
H H8B 0.4673 0.0611 0.7612 0.038 Uiso calc R 1 . .
C C9 0.3142(4) 0.08886(15) 0.64948(14) 0.0266(5) Uani d . 1 . .
H H9A 0.2593 0.0307 0.6367 0.032 Uiso calc R 1 . .
H H9B 0.1592 0.1188 0.6699 0.032 Uiso calc R 1 . .
C C10 0.8160(4) 0.31257(14) 0.51565(12) 0.0191(4) Uani d . 1 . .
H H10 0.8534 0.3430 0.4694 0.023 Uiso calc R 1 . .
C C11 0.9550(4) 0.33494(14) 0.58745(12) 0.0186(4) Uani d . 1 . .
C C12 0.8864(4) 0.28912(14) 0.65663(12) 0.0200(5) Uani d . 1 . .
H H12 0.9710 0.3033 0.7052 0.024 Uiso calc R 1 . .
C C13 1.1540(4) 0.40053(14) 0.58368(12) 0.0204(5) Uani d . 1 . .
H H13 1.1667 0.4259 0.5335 0.024 Uiso calc R 1 . .
C C14 1.3297(4) 0.43292(14) 0.64049(12) 0.0194(4) Uani d . 1 . .
C C15 1.5117(4) 0.50020(14) 0.62010(13) 0.0221(5) Uani d . 1 . .
C C16 1.3544(4) 0.40483(14) 0.72205(13) 0.0198(4) Uani d . 1 . .
N N1 0.4020(3) 0.13133(12) 0.57683(11) 0.0233(4) Uani d . 1 . .
N N2 1.6579(4) 0.55454(13) 0.60473(11) 0.0301(5) Uani d . 1 . .
N N3 1.3789(4) 0.38375(13) 0.78791(12) 0.0290(5) Uani d . 1 . .

loop_
_atom_site_aniso_label
_atom_site_aniso_U_11
_atom_site_aniso_U_22
_atom_site_aniso_U_33
_atom_site_aniso_U_12
_atom_site_aniso_U_13
_atom_site_aniso_U_23
C1 0.0236(11) 0.0236(13) 0.0364(13) -0.0022(9) -0.0050(9) -0.0035(10)
C2 0.0272(11) 0.0275(13) 0.0299(12) 0.0010(10) -0.0054(9) -0.0076(10)
C3 0.0272(11) 0.0261(13) 0.0226(11) 0.0027(9) -0.0032(9) -0.0011(9)
C4 0.0194(10) 0.0182(11) 0.0204(10) 0.0055(8) 0.0009(8) -0.0025(8)
C5 0.0158(9) 0.0156(11) 0.0252(11) 0.0029(8) 0.0047(8) -0.0021(8)
C6 0.0209(10) 0.0160(11) 0.0225(11) 0.0036(8) 0.0047(8) 0.0005(8)
C7 0.0338(12) 0.0249(13) 0.0251(12) -0.0042(10) 0.0063(9) 0.0022(10)
C8 0.0331(13) 0.0279(14) 0.0347(13) -0.0044(10) 0.0043(10) 0.0080(11)
C9 0.0240(11) 0.0187(12) 0.0375(13) -0.0016(9) 0.0061(9) 0.0017(10)
C10 0.0209(10) 0.0188(11) 0.0177(10) 0.0026(8) 0.0025(8) 0.0019(8)
C11 0.0191(10) 0.0160(11) 0.0209(10) 0.0029(8) 0.0039(8) 0.0001(8)
C12 0.0229(10) 0.0199(12) 0.0174(10) 0.0026(8) 0.0014(8) -0.0007(8)
C13 0.0228(10) 0.0197(12) 0.0189(10) 0.0020(8) 0.0043(8) 0.0027(9)
C14 0.0203(10) 0.0161(11) 0.0220(10) 0.0009(8) 0.0059(8) -0.0008(9)
C15 0.0266(11) 0.0212(12) 0.0183(10) 0.0009(9) 0.0003(8) -0.0002(9)
C16 0.0189(10) 0.0184(11) 0.0221(11) 0.0001(8) 0.0025(8) -0.0023(9)
N1 0.0210(9) 0.0204(10) 0.0284(10) -0.0037(7) 0.0001(7) 0.0008(8)
N2 0.0379(11) 0.0271(12) 0.0252(10) -0.0081(9) 0.0004(8) 0.0005(9)
N3 0.0302(10) 0.0312(12) 0.0257(11) -0.0018(8) 0.0009(8) -0.0005(9)

loop_
_atom_type_symbol
_atom_type_description
_atom_type_scat_dispersion_real
_atom_type_scat_dispersion_imag
_atom_type_scat_source
C C 0.0033 0.0016 'International Tables Vol C Tables 4.2.6.8 and 6.1.1.4'
H H 0.0000 0.0000 'International Tables Vol C Tables 4.2.6.8 and 6.1.1.4'
N N 0.0061 0.0033 'International Tables Vol C Tables 4.2.6.8 and 6.1.1.4'

loop_
_geom_angle_atom_site_label_1
_geom_angle_atom_site_label_2
_geom_angle_atom_site_label_3
_geom_angle_site_symmetry_1
_geom_angle_site_symmetry_3
_geom_angle
_geom_angle_publ_flag
N1 C1 C2 . . 111.41(18) ?
N1 C1 H1A . . 109.3 ?
C2 C1 H1A . . 109.3 ?
N1 C1 H1B . . 109.3 ?
C2 C1 H1B . . 109.3 ?
H1A C1 H1B . . 108.0 ?
C1 C2 C3 . . 109.62(19) ?
C1 C2 H2A . . 109.7 ?
C3 C2 H2A . . 109.7 ?
C1 C2 H2B . . 109.7 ?
C3 C2 H2B . . 109.7 ?
H2A C2 H2B . . 108.2 ?
C4 C3 C2 . . 110.05(18) ?
C4 C3 H3A . . 109.7 ?
C2 C3 H3A . . 109.7 ?
C4 C3 H3B . . 109.7 ?
C2 C3 H3B . . 109.7 ?
H3A C3 H3B . . 108.2 ?
C10 C4 C5 . . 118.83(19) ?
C10 C4 C3 . . 121.43(19) ?
C5 C4 C3 . . 119.73(19) ?
N1 C5 C4 . . 120.55(19) ?
N1 C5 C6 . . 120.29(19) ?
C4 C5 C6 . . 119.15(19) ?
C12 C6 C5 . . 119.47(19) ?
C12 C6 C7 . . 120.5(2) ?
C5 C6 C7 . . 120.06(19) ?
C6 C7 C8 . . 111.31(19) ?
C6 C7 H7A . . 109.4 ?
C8 C7 H7A . . 109.4 ?
C6 C7 H7B . . 109.4 ?
C8 C7 H7B . . 109.4 ?
H7A C7 H7B . . 108.0 ?
C9 C8 C7 . . 110.1(2) ?
C9 C8 H8A . . 109.6 ?
C7 C8 H8A . . 109.6 ?
C9 C8 H8B . . 109.6 ?
C7 C8 H8B . . 109.6 ?
H8A C8 H8B . . 108.2 ?
N1 C9 C8 . . 111.58(18) ?
N1 C9 H9A . . 109.3 ?
C8 C9 H9A . . 109.3 ?
N1 C9 H9B . . 109.3 ?
C8 C9 H9B . . 109.3 ?
H9A C9 H9B . . 108.0 ?
C4 C10 C11 . . 123.28(19) ?
C4 C10 H10 . . 118.4 ?
C11 C10 H10 . . 118.4 ?
C12 C11 C10 . . 116.62(19) ?
C12 C11 C13 . . 125.78(19) ?
C10 C11 C13 . . 117.59(19) ?
C6 C12 C11 . . 122.5(2) ?
C6 C12 H12 . . 118.8 ?
C11 C12 H12 . . 118.8 ?
C14 C13 C11 . . 131.6(2) ?
C14 C13 H13 . . 114.2 ?
C11 C13 H13 . . 114.2 ?
C13 C14 C15 . . 120.00(19) ?
C13 C14 C16 . . 125.6(2) ?
C15 C14 C16 . . 114.40(18) ?
N2 C15 C14 . . 179.1(2) ?
N3 C16 C14 . . 178.3(2) ?
C5 N1 C9 . . 121.04(19) ?
C5 N1 C1 . . 121.57(19) ?
C9 N1 C1 . . 116.21(18) ?

loop_
_geom_bond_atom_site_label_1
_geom_bond_atom_site_label_2
_geom_bond_site_symmetry_2
_geom_bond_distance
_geom_bond_publ_flag
C1 N1 . 1.461(3) ?
C1 C2 . 1.509(3) ?
C1 H1A . 0.9700 ?
C1 H1B . 0.9700 ?
C2 C3 . 1.518(3) ?
C2 H2A . 0.9700 ?
C2 H2B . 0.9700 ?
C3 C4 . 1.508(3) ?
C3 H3A . 0.9700 ?
C3 H3B . 0.9700 ?
C4 C10 . 1.375(3) ?
C4 C5 . 1.423(3) ?
C5 N1 . 1.365(3) ?
C5 C6 . 1.425(3) ?
C6 C12 . 1.377(3) ?
C6 C7 . 1.509(3) ?
C7 C8 . 1.514(3) ?
C7 H7A . 0.9700 ?
C7 H7B . 0.9700 ?
C8 C9 . 1.500(3) ?
C8 H8A . 0.9700 ?
C8 H8B . 0.9700 ?
C9 N1 . 1.460(3) ?
C9 H9A . 0.9700 ?
C9 H9B . 0.9700 ?
C10 C11 . 1.410(3) ?
C10 H10 . 0.9300 ?
C11 C12 . 1.409(3) ?
C11 C13 . 1.425(3) ?
C12 H12 . 0.9300 ?
C13 C14 . 1.367(3) ?
C13 H13 . 0.9300 ?
C14 C15 . 1.432(3) ?
C14 C16 . 1.433(3) ?
C15 N2 . 1.150(3) ?
C16 N3 . 1.151(3) ?

loop_
_geom_torsion_atom_site_label_1
_geom_torsion_atom_site_label_2
_geom_torsion_atom_site_label_3
_geom_torsion_atom_site_label_4
_geom_torsion_site_symmetry_1
_geom_torsion_site_symmetry_2
_geom_torsion_site_symmetry_3
_geom_torsion_site_symmetry_4
_geom_torsion
_geom_torsion_publ_flag
N1 C1 C2 C3 . . . . -56.0(2) ?
C1 C2 C3 C4 . . . . 54.6(2) ?
C2 C3 C4 C10 . . . . 149.2(2) ?
C2 C3 C4 C5 . . . . -29.5(3) ?
C10 C4 C5 N1 . . . . -174.91(18) ?
C3 C4 C5 N1 . . . . 3.9(3) ?
C10 C4 C5 C6 . . . . 4.0(3) ?
C3 C4 C5 C6 . . . . -177.27(18) ?
N1 C5 C6 C12 . . . . 174.60(18) ?
C4 C5 C6 C12 . . . . -4.3(3) ?
N1 C5 C6 C7 . . . . -4.0(3) ?
C4 C5 C6 C7 . . . . 177.16(18) ?
C12 C6 C7 C8 . . . . -153.2(2) ?
C5 C6 C7 C8 . . . . 25.4(3) ?
C6 C7 C8 C9 . . . . -50.6(3) ?
C7 C8 C9 N1 . . . . 56.3(3) ?
C5 C4 C10 C11 . . . . -0.8(3) ?
C3 C4 C10 C11 . . . . -179.57(19) ?
C4 C10 C11 C12 . . . . -2.0(3) ?
C4 C10 C11 C13 . . . . 177.13(19) ?
C5 C6 C12 C11 . . . . 1.4(3) ?
C7 C6 C12 C11 . . . . 180.00(19) ?
C10 C11 C12 C6 . . . . 1.6(3) ?
C13 C11 C12 C6 . . . . -177.4(2) ?
C12 C11 C13 C14 . . . . 3.0(4) ?
C10 C11 C13 C14 . . . . -176.0(2) ?
C11 C13 C14 C15 . . . . -179.9(2) ?
C11 C13 C14 C16 . . . . 0.7(4) ?
C13 C14 C15 N2 . . . . 154(17) ?
C16 C14 C15 N2 . . . . -26(17) ?
C13 C14 C16 N3 . . . . -18E1(10) ?
C15 C14 C16 N3 . . . . 2(9) ?
C4 C5 N1 C9 . . . . -171.71(18) ?
C6 C5 N1 C9 . . . . 9.4(3) ?
C4 C5 N1 C1 . . . . -4.6(3) ?
C6 C5 N1 C1 . . . . 176.57(19) ?
C8 C9 N1 C5 . . . . -36.2(3) ?
C8 C9 N1 C1 . . . . 156.0(2) ?
C2 C1 N1 C5 . . . . 31.3(3) ?
C2 C1 N1 C9 . . . . -160.98(19) ?

loop_
_cod_related_entry_id
_cod_related_entry_database
_cod_related_entry_code
1 ChemSpider 2857
